data_7027422
loop_
_publ_author_name
'Steed, Jonathan W.'
'Junk, Peter C.'

_publ_section_title
;
 Stabilisation of sodium complexes of 18-crown-6 by intramolecular
 hydrogen bonding&#x200A;&#x2020;
;
_journal_issue 13
_journal_name_full 'Journal of the Chemical Society, Dalton Transactions'
_journal_page_first 2141
_journal_paper_doi 10.1039/a902358e
_journal_year 1999
_chemical_formula_sum 'C74 H93 B2 Na2 O15'
_chemical_formula_weight 1290.08
_chemical_name_systematic
; 
 ? 
;
_space_group_IT_number 2
_symmetry_cell_setting triclinic
_symmetry_space_group_name_Hall '-P 1'
_symmetry_space_group_name_H-M 'P -1'
_atom_sites_solution_hydrogens geom
_atom_sites_solution_primary direct
_atom_sites_solution_secondary difmap
_audit_creation_method SHELXL-97
_cell_angle_alpha 77.532(2)
_cell_angle_beta 74.082(2)
_cell_angle_gamma 62.094(2)
_cell_formula_units_Z 2
_cell_length_a 13.4119(9)
_cell_length_b 13.9456(10)
_cell_length_c 22.5930(17)
_cell_measurement_temperature 123(2)
_cell_volume 3572.1(4)
_computing_cell_refinement DENZO-SMN
_computing_data_reduction DENZO-SMN
_computing_molecular_graphics 'Xseed (Barbour, 1999)'
_computing_structure_refinement 'SHELXL-97 (Sheldrick, 1997)'
_computing_structure_solution 'SHELXS-97 (Sheldrick, 1990)'
_diffrn_ambient_temperature 123(2)
_diffrn_measured_fraction_theta_full 0.935
_diffrn_measured_fraction_theta_max 0.935
_diffrn_measurement_device_type KappaCCD
_diffrn_measurement_method '2o phi frames'
_diffrn_radiation_monochromator graphite
_diffrn_radiation_source 'fine-focus sealed tube'
_diffrn_radiation_type MoK\a
_diffrn_radiation_wavelength 0.71070
_diffrn_reflns_av_R_equivalents 0.0555
_diffrn_reflns_av_sigmaI/netI 0.0794
_diffrn_reflns_limit_h_max 15
_diffrn_reflns_limit_h_min -15
_diffrn_reflns_limit_k_max 16
_diffrn_reflns_limit_k_min -16
_diffrn_reflns_limit_l_max 26
_diffrn_reflns_limit_l_min -26
_diffrn_reflns_number 20041
_diffrn_reflns_theta_full 25.00
_diffrn_reflns_theta_max 25.00
_diffrn_reflns_theta_min 3.55
_diffrn_standards_decay_% 0
_exptl_absorpt_coefficient_mu 0.092
_exptl_absorpt_correction_T_max 0.9818
_exptl_absorpt_correction_T_min 0.9729
_exptl_absorpt_correction_type Scalepack
_exptl_crystal_colour colourless
_exptl_crystal_density_diffrn 1.199
_exptl_crystal_density_method 'not measured'
_exptl_crystal_description block
_exptl_crystal_F_000 1378
_exptl_crystal_size_max 0.30
_exptl_crystal_size_mid 0.20
_exptl_crystal_size_min 0.20
_refine_diff_density_max 0.832
_refine_diff_density_min -0.333
_refine_diff_density_rms 0.045
_refine_ls_extinction_coef 0.0077(9)
_refine_ls_extinction_expression Fc^*^=kFc[1+0.001xFc^2^\l^3^/sin(2\q)]^-1/4^
_refine_ls_extinction_method SHELXL
_refine_ls_goodness_of_fit_ref 1.024
_refine_ls_hydrogen_treatment mixed
_refine_ls_matrix_type full
_refine_ls_number_parameters 1052
_refine_ls_number_reflns 11756
_refine_ls_number_restraints 0
_refine_ls_restrained_S_all 1.024
_refine_ls_R_factor_all 0.0959
_refine_ls_R_factor_gt 0.0617
_refine_ls_shift/su_max 0.341
_refine_ls_shift/su_mean 0.005
_refine_ls_structure_factor_coef Fsqd
_refine_ls_weighting_details 'calc w=1/[\s^2^(Fo^2^)+(0.0499P)^2^+2.5570P] where P=(Fo^2^+2Fc^2^)/3'
_refine_ls_weighting_scheme calc
_refine_ls_wR_factor_gt 0.1366
_refine_ls_wR_factor_ref 0.1540
_reflns_number_gt 8253
_reflns_number_total 11756
_reflns_threshold_expression >2sigma(I)
_cod_data_source_file 902358esup1.cif
_cod_data_source_block nabph418
_cod_original_sg_symbol_H-M P-1
_cod_database_code 7027422

loop_
_symmetry_equiv_pos_as_xyz
'x, y, z'
'-x, -y, -z'

loop_
_atom_site_label
_atom_site_type_symbol
_atom_site_fract_x
_atom_site_fract_y
_atom_site_fract_z
_atom_site_U_iso_or_equiv
_atom_site_adp_type
_atom_site_occupancy
_atom_site_symmetry_multiplicity
_atom_site_calc_flag
_atom_site_refinement_flags
_atom_site_disorder_assembly
_atom_site_disorder_group
Na1 Na -0.0462(3) 0.6103(3) -0.08670(16) 0.0463(8) Uani 0.50 1 d P . 1
Na11 Na 0.0116(3) 0.5822(3) -0.09624(17) 0.0478(9) Uani 0.50 1 d P . 2
O1 O 0.0032(3) 0.6342(3) -0.19705(16) 0.0356(9) Uani 0.50 1 d P A 1
O2 O -0.0325(18) 0.5399(12) 0.0182(7) 0.017(3) Uani 0.25 1 d P . 1
O11 O -0.1088(4) 0.6486(4) -0.1668(2) 0.0591(13) Uani 0.50 1 d P B 2
C25 C -0.3357(2) 0.1614(2) -0.02675(11) 0.0257(6) Uani 1 1 d . . .
C26 C -0.3932(2) 0.0948(2) -0.00385(12) 0.0280(6) Uani 1 1 d . . .
H26 H -0.4061 0.0631 -0.0326 0.034 Uiso 1 1 calc R . .
C27 C -0.4325(2) 0.0730(2) 0.05938(12) 0.0316(6) Uani 1 1 d . . .
H27 H -0.4706 0.0270 0.0727 0.038 Uiso 1 1 calc R . .
C28 C -0.4159(2) 0.1182(2) 0.10239(12) 0.0351(7) Uani 1 1 d . . .
H28 H -0.4422 0.1036 0.1454 0.042 Uiso 1 1 calc R . .
C29 C -0.3602(2) 0.1852(2) 0.08173(12) 0.0328(6) Uani 1 1 d . . .
H29 H -0.3484 0.2170 0.1108 0.039 Uiso 1 1 calc R . .
C30 C -0.3215(2) 0.2062(2) 0.01887(12) 0.0297(6) Uani 1 1 d . . .
H30 H -0.2840 0.2527 0.0061 0.036 Uiso 1 1 calc R . .
C31 C -0.1462(2) 0.14094(19) -0.11773(11) 0.0235(5) Uani 1 1 d . . .
C32 C -0.0851(2) 0.1293(2) -0.17952(12) 0.0286(6) Uani 1 1 d . . .
H32 H -0.1274 0.1476 -0.2111 0.034 Uiso 1 1 calc R . .
C33 C 0.0336(2) 0.0924(2) -0.19665(13) 0.0310(6) Uani 1 1 d . . .
H33 H 0.0699 0.0878 -0.2391 0.037 Uiso 1 1 calc R . .
C34 C 0.0992(2) 0.0623(2) -0.15233(13) 0.0318(6) Uani 1 1 d . . .
H34 H 0.1804 0.0366 -0.1638 0.038 Uiso 1 1 calc R . .
C35 C 0.0436(2) 0.0704(2) -0.09059(13) 0.0312(6) Uani 1 1 d . . .
H35 H 0.0872 0.0493 -0.0594 0.037 Uiso 1 1 calc R . .
C36 C -0.0763(2) 0.1095(2) -0.07418(12) 0.0273(6) Uani 1 1 d . . .
H36 H -0.1120 0.1149 -0.0317 0.033 Uiso 1 1 calc R . .
C37 C -0.3222(2) 0.1241(2) -0.14100(11) 0.0244(5) Uani 1 1 d . . .
C38 C -0.2615(2) 0.0105(2) -0.14258(11) 0.0274(6) Uani 1 1 d . . .
H38 H -0.1974 -0.0278 -0.1227 0.033 Uiso 1 1 calc R . .
C39 C -0.2900(2) -0.0486(2) -0.17162(12) 0.0327(6) Uani 1 1 d . . .
H39 H -0.2470 -0.1256 -0.1707 0.039 Uiso 1 1 calc R . .
C40 C -0.3819(2) 0.0054(2) -0.20212(13) 0.0361(7) Uani 1 1 d . . .
H40 H -0.4019 -0.0341 -0.2225 0.043 Uiso 1 1 calc R . .
C41 C -0.4435(2) 0.1171(2) -0.20233(14) 0.0380(7) Uani 1 1 d . . .
H41 H -0.5059 0.1550 -0.2234 0.046 Uiso 1 1 calc R . .
C42 C -0.4148(2) 0.1746(2) -0.17180(12) 0.0322(6) Uani 1 1 d . . .
H42 H -0.4598 0.2512 -0.1719 0.039 Uiso 1 1 calc R . .
C43 C -0.3489(2) 0.3197(2) -0.12234(12) 0.0256(6) Uani 1 1 d . . .
C44 C -0.4319(2) 0.3982(2) -0.08317(12) 0.0274(6) Uani 1 1 d . . .
H44 H -0.4568 0.3742 -0.0416 0.033 Uiso 1 1 calc R . .
C45 C -0.4799(2) 0.5097(2) -0.10211(13) 0.0331(6) Uani 1 1 d . . .
H45 H -0.5352 0.5596 -0.0734 0.040 Uiso 1 1 calc R . .
C46 C -0.4476(3) 0.5479(2) -0.16215(14) 0.0399(7) Uani 1 1 d . . .
H46 H -0.4793 0.6239 -0.1752 0.048 Uiso 1 1 calc R . .
C47 C -0.3682(3) 0.4735(2) -0.20315(14) 0.0467(8) Uani 1 1 d . . .
H47 H -0.3459 0.4982 -0.2450 0.056 Uiso 1 1 calc R . .
C48 C -0.3209(3) 0.3629(2) -0.18341(13) 0.0374(7) Uani 1 1 d . . .
H48 H -0.2666 0.3138 -0.2127 0.045 Uiso 1 1 calc R . .
C73 C -0.1477(2) -0.3553(2) 0.38053(12) 0.0284(6) Uani 1 1 d . . .
C74 C -0.0879(2) -0.3180(2) 0.32620(12) 0.0310(6) Uani 1 1 d . . .
H74 H -0.1309 -0.2631 0.2980 0.037 Uiso 1 1 calc R . .
C75 C 0.0315(2) -0.3585(2) 0.31223(13) 0.0370(7) Uani 1 1 d . . .
H75 H 0.0683 -0.3305 0.2754 0.044 Uiso 1 1 calc R . .
C76 C 0.0968(2) -0.4396(3) 0.35205(13) 0.0414(7) Uani 1 1 d . . .
H76 H 0.1784 -0.4680 0.3426 0.050 Uiso 1 1 calc R . .
C77 C 0.0413(2) -0.4789(3) 0.40595(14) 0.0430(7) Uani 1 1 d . . .
H77 H 0.0847 -0.5343 0.4339 0.052 Uiso 1 1 calc R . .
C78 C -0.0781(2) -0.4366(2) 0.41869(12) 0.0361(7) Uani 1 1 d . . .
H78 H -0.1142 -0.4649 0.4556 0.043 Uiso 1 1 calc R . .
C79 C -0.3190(2) -0.3792(2) 0.35600(11) 0.0293(6) Uani 1 1 d . . .
C80 C -0.4268(2) -0.3405(2) 0.34038(12) 0.0332(6) Uani 1 1 d . . .
H80 H -0.4826 -0.2683 0.3480 0.040 Uiso 1 1 calc R . .
C81 C -0.4551(3) -0.4037(3) 0.31425(13) 0.0381(7) Uani 1 1 d . . .
H81 H -0.5287 -0.3739 0.3040 0.046 Uiso 1 1 calc R . .
C82 C -0.3769(2) -0.5095(2) 0.30311(12) 0.0355(7) Uani 1 1 d . . .
H82 H -0.3966 -0.5535 0.2862 0.043 Uiso 1 1 calc R . .
C83 C -0.2694(3) -0.5500(2) 0.31710(13) 0.0386(7) Uani 1 1 d . . .
H83 H -0.2143 -0.6223 0.3094 0.046 Uiso 1 1 calc R . .
C84 C -0.2417(2) -0.4856(2) 0.34230(13) 0.0360(7) Uani 1 1 d . . .
H84 H -0.1666 -0.5151 0.3507 0.043 Uiso 1 1 calc R . .
C85 C -0.3338(2) -0.3398(2) 0.46925(12) 0.0274(6) Uani 1 1 d . . .
C86 C -0.3956(2) -0.4022(2) 0.49239(12) 0.0293(6) Uani 1 1 d . . .
H86 H -0.4154 -0.4280 0.4637 0.035 Uiso 1 1 calc R . .
C87 C -0.4299(2) -0.4284(2) 0.55566(12) 0.0342(6) Uani 1 1 d . . .
H87 H -0.4710 -0.4717 0.5691 0.041 Uiso 1 1 calc R . .
C88 C -0.4036(2) -0.3913(2) 0.59847(13) 0.0365(7) Uani 1 1 d . . .
H88 H -0.4274 -0.4078 0.6415 0.044 Uiso 1 1 calc R . .
C89 C -0.3419(2) -0.3295(2) 0.57802(12) 0.0354(7) Uani 1 1 d . . .
H89 H -0.3231 -0.3037 0.6071 0.042 Uiso 1 1 calc R . .
C90 C -0.3077(2) -0.3055(2) 0.51493(12) 0.0332(6) Uani 1 1 d . . .
H90 H -0.2646 -0.2640 0.5020 0.040 Uiso 1 1 calc R . .
C91 C -0.3511(2) -0.1796(2) 0.37313(12) 0.0279(6) Uani 1 1 d . . .
C92 C -0.3532(2) -0.1404(2) 0.31058(13) 0.0352(6) Uani 1 1 d . . .
H92 H -0.3230 -0.1919 0.2814 0.042 Uiso 1 1 calc R . .
C93 C -0.3970(3) -0.0303(3) 0.28904(15) 0.0428(7) Uani 1 1 d . . .
H93 H -0.3954 -0.0085 0.2461 0.051 Uiso 1 1 calc R . .
C94 C -0.4428(3) 0.0476(3) 0.32996(16) 0.0482(8) Uani 1 1 d . . .
H94 H -0.4724 0.1231 0.3156 0.058 Uiso 1 1 calc R . .
C95 C -0.4447(3) 0.0135(3) 0.39241(16) 0.0450(8) Uani 1 1 d . . .
H95 H -0.4764 0.0660 0.4212 0.054 Uiso 1 1 calc R . .
C96 C -0.4006(2) -0.0970(2) 0.41326(14) 0.0351(6) Uani 1 1 d . . .
H96 H -0.4038 -0.1179 0.4564 0.042 Uiso 1 1 calc R . .
B2 B -0.2891(2) 0.1870(2) -0.10125(13) 0.0252(6) Uani 1 1 d . . .
B4 B -0.2895(3) -0.3117(3) 0.39496(14) 0.0282(7) Uani 1 1 d . . .
O1A O 0.20382(15) 0.47301(15) -0.15743(8) 0.0345(4) Uani 1 1 d . . .
O2A O 0.14337(15) 0.66104(14) -0.10442(8) 0.0337(4) Uani 1 1 d . . .
O3A O -0.08809(15) 0.77996(14) -0.05420(8) 0.0300(4) Uani 1 1 d . . .
O4A O -0.23918(15) 0.68422(14) -0.01393(9) 0.0333(4) Uani 1 1 d . . .
O5A O -0.18238(16) 0.51438(14) -0.08238(8) 0.0334(4) Uani 1 1 d . . .
O6A O 0.05139(15) 0.37835(15) -0.12825(8) 0.0338(4) Uani 1 1 d . . .
C1A C 0.2886(2) 0.4965(2) -0.14589(13) 0.0346(6) Uani 1 1 d . . .
H1A2 H 0.3615 0.4647 -0.1762 0.042 Uiso 1 1 calc R . .
H1A1 H 0.3037 0.4650 -0.1038 0.042 Uiso 1 1 calc R . .
C2A C 0.2436(2) 0.6179(2) -0.15170(13) 0.0364(7) Uani 1 1 d . . .
H2A2 H 0.3033 0.6373 -0.1474 0.044 Uiso 1 1 calc R . .
H2A1 H 0.2240 0.6495 -0.1929 0.044 Uiso 1 1 calc R . .
C3A C 0.0898(2) 0.7772(2) -0.11133(14) 0.0367(7) Uani 1 1 d . . .
H3A2 H 0.0575 0.8046 -0.1494 0.044 Uiso 1 1 calc R . .
H3A1 H 0.1472 0.8050 -0.1149 0.044 Uiso 1 1 calc R . .
C4A C -0.0039(2) 0.8162(2) -0.05617(13) 0.0333(6) Uani 1 1 d . . .
H4A2 H 0.0280 0.7868 -0.0180 0.040 Uiso 1 1 calc R . .
H4A1 H -0.0395 0.8969 -0.0590 0.040 Uiso 1 1 calc R . .
C5A C -0.1792(2) 0.8130(2) -0.00105(13) 0.0349(6) Uani 1 1 d . . .
H5A2 H -0.2045 0.8906 0.0033 0.042 Uiso 1 1 calc R . .
H5A1 H -0.1518 0.7686 0.0368 0.042 Uiso 1 1 calc R . .
C6A C -0.2773(2) 0.7974(2) -0.00922(14) 0.0353(6) Uani 1 1 d . . .
H6A2 H -0.3421 0.8216 0.0265 0.042 Uiso 1 1 calc R . .
H6A1 H -0.3044 0.8417 -0.0472 0.042 Uiso 1 1 calc R . .
C7A C -0.3253(2) 0.6662(2) -0.02899(15) 0.0390(7) Uani 1 1 d . . .
H7A2 H -0.3441 0.7080 -0.0690 0.047 Uiso 1 1 calc R . .
H7A1 H -0.3964 0.6910 0.0033 0.047 Uiso 1 1 calc R . .
C8A C -0.2804(2) 0.5471(2) -0.03323(14) 0.0382(7) Uani 1 1 d . . .
H8A2 H -0.2588 0.5051 0.0063 0.046 Uiso 1 1 calc R . .
H8A1 H -0.3408 0.5323 -0.0410 0.046 Uiso 1 1 calc R . .
C9A C -0.1414(2) 0.4017(2) -0.09055(14) 0.0361(7) Uani 1 1 d . . .
H9A2 H -0.2036 0.3904 -0.0989 0.043 Uiso 1 1 calc R . .
H9A1 H -0.1184 0.3553 -0.0522 0.043 Uiso 1 1 calc R . .
C10A C -0.0410(2) 0.3701(2) -0.14310(13) 0.0354(6) Uani 1 1 d . . .
H10B H -0.0165 0.2944 -0.1510 0.042 Uiso 1 1 calc R . .
H10A H -0.0627 0.4189 -0.1810 0.042 Uiso 1 1 calc R . .
C11A C 0.1519(3) 0.3431(3) -0.17615(14) 0.0414(7) Uani 1 1 d . . .
H11B H 0.1333 0.3856 -0.2161 0.050 Uiso 1 1 calc R . .
H11A H 0.1790 0.2651 -0.1803 0.050 Uiso 1 1 calc R . .
C12A C 0.2445(2) 0.3592(2) -0.16082(14) 0.0401(7) Uani 1 1 d . . .
H12B H 0.2627 0.3175 -0.1207 0.048 Uiso 1 1 calc R . .
H12A H 0.3153 0.3328 -0.1932 0.048 Uiso 1 1 calc R . .
C2S C -0.0925(6) 0.6053(6) -0.2800(3) 0.0051(15) Uiso 0.25 1 d P A 1
C4S C -0.1620(10) 0.6620(8) -0.2377(5) 0.086(3) Uiso 0.50 1 d P B 2
Na3 Na -0.0723(7) -0.0329(8) 0.4277(7) 0.0359(14) Uani 0.50 1 d P . 1
O14 O -0.1474(12) -0.1426(13) 0.4167(8) 0.077(5) Uani 0.50 1 d P . 2
O5 O 0.0327(3) -0.0179(3) 0.48970(19) 0.0304(10) Uani 0.50 1 d P . .
O1X O -0.1764(18) 0.1392(19) 0.3648(13) 0.036(3) Uani 0.50 1 d P . 2
O2C O -0.27695(16) 0.07973(17) 0.47750(9) 0.0423(5) Uani 1 1 d . . .
O5C O 0.1541(17) -0.1947(19) 0.4088(14) 0.061(6) Uani 0.50 1 d P . 1
O6C O 0.064(2) -0.0406(14) 0.3221(13) 0.041(4) Uani 0.50 1 d P . 1
C1X C -0.297(2) 0.1753(17) 0.3851(12) 0.044(5) Uani 0.50 1 d P . 2
H1X1 H -0.3201 0.1277 0.3706 0.052 Uiso 0.50 1 calc PR . 2
H1X2 H -0.3367 0.2502 0.3654 0.052 Uiso 0.50 1 calc PR . 2
C5X C -0.0946(10) -0.2199(8) 0.5779(5) 0.045(2) Uani 0.50 1 d P . 2
H5X1 H -0.1013 -0.2569 0.5474 0.054 Uiso 0.50 1 calc PR . 2
H5X2 H -0.1390 -0.2345 0.6188 0.054 Uiso 0.50 1 calc PR . 2
C8C C 0.1969(19) -0.3080(18) 0.4460(8) 0.061(6) Uani 0.50 1 d P . 1
H8C1 H 0.2821 -0.3433 0.4388 0.073 Uiso 0.50 1 calc PR . 1
H8C2 H 0.1719 -0.3552 0.4328 0.073 Uiso 0.50 1 calc PR . 1
C9C C 0.215(3) -0.207(2) 0.3472(13) 0.050(5) Uani 0.50 1 d P . 1
H9C1 H 0.1902 -0.2459 0.3267 0.060 Uiso 0.50 1 calc PR . 1
H9C2 H 0.2986 -0.2485 0.3458 0.060 Uiso 0.50 1 calc PR . 1
C10C C 0.1865(17) -0.0921(16) 0.3154(10) 0.046(6) Uani 0.50 1 d P . 1
H10C H 0.2118 -0.0530 0.3354 0.055 Uiso 0.50 1 calc PR . 1
H10D H 0.2245 -0.0940 0.2711 0.055 Uiso 0.50 1 calc PR . 1
C11X C -0.0111(11) 0.0860(13) 0.2891(7) 0.032(3) Uani 0.50 1 d P . 2
H11C H 0.0177 0.0782 0.2443 0.038 Uiso 0.50 1 calc PR . 2
H11D H 0.0091 0.1394 0.2993 0.038 Uiso 0.50 1 calc PR . 2
C12C C -0.0975(14) 0.1217(16) 0.2946(9) 0.050(5) Uani 0.50 1 d P . 1
H12C H -0.1220 0.0739 0.2816 0.060 Uiso 0.50 1 calc PR . 1
H12D H -0.1254 0.1931 0.2693 0.060 Uiso 0.50 1 calc PR . 1
O3X O -0.1402(6) -0.1029(6) 0.5595(4) 0.0378(18) Uani 0.50 1 d P . 2
O4C O 0.0244(4) -0.2455(4) 0.52216(19) 0.0389(10) Uani 0.50 1 d P . 1
O5X O 0.1591(14) -0.1939(12) 0.4021(12) 0.036(4) Uani 0.50 1 d P . 2
O6X O 0.0389(19) -0.0123(13) 0.3222(13) 0.032(3) Uani 0.50 1 d P . 2
O1C O -0.1467(19) 0.137(2) 0.3616(12) 0.044(4) Uani 0.50 1 d P . 1
C2C C -0.3140(15) 0.1943(14) 0.4406(10) 0.041(3) Uani 0.50 1 d P . 1
H2C1 H -0.3989 0.2362 0.4499 0.049 Uiso 0.50 1 calc PR . 1
H2C2 H -0.2795 0.2355 0.4516 0.049 Uiso 0.50 1 calc PR . 1
C4X C -0.2638(11) -0.0509(12) 0.5703(6) 0.042(3) Uani 0.50 1 d P . 2
H4X1 H -0.2957 -0.0556 0.6153 0.050 Uiso 0.50 1 calc PR . 2
H4X2 H -0.2909 -0.0888 0.5505 0.050 Uiso 0.50 1 calc PR . 2
C6X C 0.0270(11) -0.2616(16) 0.5811(10) 0.055(4) Uani 0.50 1 d P . 2
H6X1 H 0.0320 -0.2248 0.6123 0.066 Uiso 0.50 1 calc PR . 2
H6X2 H 0.0575 -0.3406 0.5951 0.066 Uiso 0.50 1 calc PR . 2
C10X C 0.1594(18) -0.0570(17) 0.3154(8) 0.040(4) Uani 0.50 1 d P . 2
H10E H 0.1781 -0.0181 0.3394 0.048 Uiso 0.50 1 calc PR . 2
H10F H 0.1941 -0.0459 0.2713 0.048 Uiso 0.50 1 calc PR . 2
C7X C 0.1260(6) -0.3205(5) 0.4804(4) 0.0422(15) Uani 0.50 1 d P . 2
H7X1 H 0.0554 -0.3106 0.4689 0.051 Uiso 0.50 1 calc PR . 2
H7X2 H 0.1640 -0.3963 0.4993 0.051 Uiso 0.50 1 calc PR . 2
C8X C 0.2046(15) -0.2979(14) 0.4254(8) 0.036(3) Uani 0.50 1 d P . 2
H8X1 H 0.2779 -0.3157 0.4370 0.043 Uiso 0.50 1 calc PR . 2
H8X2 H 0.2221 -0.3452 0.3935 0.043 Uiso 0.50 1 calc PR . 2
C1C C -0.271(2) 0.176(2) 0.3716(12) 0.049(7) Uani 0.50 1 d P . 1
H1C1 H -0.2898 0.1207 0.3624 0.059 Uiso 0.50 1 calc PR . 1
H1C2 H -0.3050 0.2444 0.3451 0.059 Uiso 0.50 1 calc PR . 1
C12X C -0.1391(13) 0.1256(14) 0.3044(8) 0.037(3) Uani 0.50 1 d P . 2
H12E H -0.1760 0.1956 0.2794 0.044 Uiso 0.50 1 calc PR . 2
H12F H -0.1594 0.0718 0.2948 0.044 Uiso 0.50 1 calc PR . 2
C11C C 0.0317(13) 0.0708(18) 0.2851(10) 0.059(5) Uani 0.50 1 d P . 1
H11E H 0.0571 0.1155 0.3005 0.071 Uiso 0.50 1 calc PR . 1
H11F H 0.0674 0.0635 0.2407 0.071 Uiso 0.50 1 calc PR . 1
C9X C 0.210(2) -0.1751(15) 0.3368(10) 0.034(4) Uani 0.50 1 d P . 2
H9X1 H 0.1957 -0.2150 0.3112 0.041 Uiso 0.50 1 calc PR . 2
H9X2 H 0.2944 -0.2033 0.3318 0.041 Uiso 0.50 1 calc PR . 2
C3X C -0.3046(15) 0.0638(12) 0.5446(10) 0.038(4) Uani 0.50 1 d P . 2
H3X1 H -0.3892 0.1012 0.5586 0.045 Uiso 0.50 1 calc PR . 2
H3X2 H -0.2703 0.0986 0.5616 0.045 Uiso 0.50 1 calc PR . 2
C5C C -0.1511(8) -0.1807(7) 0.5944(4) 0.043(2) Uani 0.50 1 d P . 1
H5C1 H -0.1779 -0.2155 0.5723 0.052 Uiso 0.50 1 calc PR . 1
H5C2 H -0.1863 -0.1866 0.6389 0.052 Uiso 0.50 1 calc PR . 1
C7C C 0.1467(9) -0.2923(9) 0.5135(6) 0.050(3) Uani 0.50 1 d P . 1
H7C1 H 0.1752 -0.3633 0.5391 0.060 Uiso 0.50 1 calc PR . 1
H7C2 H 0.1700 -0.2434 0.5263 0.060 Uiso 0.50 1 calc PR . 1
C6C C -0.0228(12) -0.2397(14) 0.5863(8) 0.051(4) Uani 0.50 1 d P . 1
H6C1 H 0.0060 -0.2003 0.6036 0.062 Uiso 0.50 1 calc PR . 1
H6C2 H 0.0000 -0.3141 0.6083 0.062 Uiso 0.50 1 calc PR . 1
O4X O 0.0983(6) -0.2450(5) 0.5224(3) 0.0393(15) Uani 0.50 1 d P . 2
C4C C -0.3082(11) -0.0107(12) 0.5737(8) 0.049(3) Uani 0.50 1 d P . 1
H4C1 H -0.3507 -0.0056 0.6171 0.058 Uiso 0.50 1 calc PR . 1
H4C2 H -0.3341 -0.0483 0.5530 0.058 Uiso 0.50 1 calc PR . 1
C2X C -0.3373(15) 0.1757(14) 0.4513(10) 0.041(3) Uani 0.50 1 d P . 2
H2X1 H -0.3280 0.2325 0.4659 0.049 Uiso 0.50 1 calc PR . 2
H2X2 H -0.4200 0.1920 0.4622 0.049 Uiso 0.50 1 calc PR . 2
C3C C -0.3312(16) 0.1009(14) 0.5412(12) 0.044(4) Uani 0.50 1 d P . 1
H3C1 H -0.4149 0.1482 0.5455 0.053 Uiso 0.50 1 calc PR . 1
H3C2 H -0.2962 0.1358 0.5575 0.053 Uiso 0.50 1 calc PR . 1
O3C O -0.1875(7) -0.0702(7) 0.5717(4) 0.0363(17) Uani 0.50 1 d P . 1
Na13 Na -0.0386(7) -0.0581(9) 0.4288(7) 0.048(2) Uani 0.50 1 d P . 2
O4 O -0.1379(8) -0.1249(11) 0.4001(7) 0.051(3) Uani 0.50 1 d P C 1
C1S C -0.0685(7) 0.6328(6) -0.2408(4) 0.0621(19) Uiso 0.50 1 d P A 1
O21 O 0.022(9) 0.504(8) 0.002(4) 0.118(12) Uani 0.25 1 d P . 2
C5S C -0.2672(14) 0.7145(14) -0.2304(7) 0.053(4) Uiso 0.25 1 d P B 2
C3S C -0.2173(12) 0.6675(10) -0.2392(5) 0.022(2) Uiso 0.25 1 d P A 1
C6S C -0.2071(12) 0.6303(12) -0.2618(7) 0.050(3) Uiso 0.25 1 d P B 2

loop_
_atom_site_aniso_label
_atom_site_aniso_U_11
_atom_site_aniso_U_22
_atom_site_aniso_U_33
_atom_site_aniso_U_23
_atom_site_aniso_U_13
_atom_site_aniso_U_12
Na1 0.0411(18) 0.056(2) 0.0290(16) 0.0004(14) -0.0080(17) -0.0118(18)
Na11 0.0394(18) 0.060(2) 0.0367(18) -0.0093(14) -0.0040(18) -0.0157(19)
O1 0.031(2) 0.038(2) 0.0241(19) 0.0004(16) -0.0070(17) -0.0045(17)
O2 0.015(5) 0.023(4) 0.021(4) -0.004(4) -0.006(4) -0.012(4)
O11 0.079(4) 0.047(3) 0.053(3) 0.001(2) -0.021(3) -0.027(3)
C25 0.0233(13) 0.0232(13) 0.0267(13) -0.0033(11) -0.0060(11) -0.0063(11)
C26 0.0259(13) 0.0246(13) 0.0299(14) -0.0035(11) -0.0046(12) -0.0083(11)
C27 0.0289(14) 0.0271(14) 0.0308(14) 0.0006(11) -0.0008(12) -0.0100(12)
C28 0.0329(15) 0.0379(16) 0.0246(14) 0.0008(12) -0.0028(12) -0.0105(13)
C29 0.0319(14) 0.0337(15) 0.0275(14) -0.0066(12) -0.0073(12) -0.0079(13)
C30 0.0282(14) 0.0315(15) 0.0286(14) -0.0038(11) -0.0044(12) -0.0127(12)
C31 0.0286(13) 0.0184(12) 0.0258(13) -0.0021(10) -0.0068(11) -0.0113(11)
C32 0.0294(14) 0.0273(14) 0.0289(14) -0.0064(11) -0.0060(12) -0.0105(12)
C33 0.0309(14) 0.0282(14) 0.0317(14) -0.0094(12) 0.0004(12) -0.0121(12)
C34 0.0251(13) 0.0280(14) 0.0440(16) -0.0109(12) -0.0037(13) -0.0117(12)
C35 0.0298(14) 0.0282(14) 0.0385(16) -0.0036(12) -0.0135(13) -0.0114(12)
C36 0.0309(14) 0.0261(13) 0.0269(13) -0.0027(11) -0.0049(12) -0.0145(12)
C37 0.0254(13) 0.0272(14) 0.0212(12) -0.0016(10) -0.0026(11) -0.0134(11)
C38 0.0294(14) 0.0296(14) 0.0247(13) -0.0016(11) -0.0061(11) -0.0141(12)
C39 0.0406(16) 0.0295(15) 0.0305(14) -0.0018(12) -0.0064(13) -0.0184(13)
C40 0.0406(16) 0.0470(18) 0.0339(15) -0.0082(13) -0.0068(13) -0.0286(15)
C41 0.0327(15) 0.0454(18) 0.0419(17) -0.0043(14) -0.0137(14) -0.0187(14)
C42 0.0302(14) 0.0330(15) 0.0346(15) -0.0015(12) -0.0106(13) -0.0134(12)
C43 0.0247(13) 0.0281(14) 0.0277(13) -0.0024(11) -0.0064(11) -0.0140(11)
C44 0.0248(13) 0.0282(14) 0.0299(14) -0.0033(11) -0.0060(12) -0.0118(11)
C45 0.0274(14) 0.0282(14) 0.0418(16) -0.0098(12) -0.0056(13) -0.0086(12)
C46 0.0395(16) 0.0259(15) 0.0467(18) 0.0022(13) -0.0074(15) -0.0113(13)
C47 0.0487(18) 0.0337(17) 0.0384(17) 0.0070(13) 0.0027(15) -0.0130(15)
C48 0.0408(16) 0.0260(14) 0.0315(15) -0.0034(12) 0.0016(13) -0.0077(13)
C73 0.0280(14) 0.0355(15) 0.0253(13) -0.0072(12) -0.0049(12) -0.0153(12)
C74 0.0312(14) 0.0372(15) 0.0281(14) -0.0041(12) -0.0060(12) -0.0173(13)
C75 0.0341(15) 0.0476(18) 0.0320(15) -0.0051(13) -0.0007(13) -0.0227(14)
C76 0.0268(14) 0.057(2) 0.0371(16) -0.0093(15) -0.0051(14) -0.0143(14)
C77 0.0310(15) 0.057(2) 0.0356(16) -0.0031(15) -0.0104(14) -0.0131(15)
C78 0.0318(15) 0.0479(18) 0.0259(14) 0.0000(13) -0.0061(13) -0.0166(14)
C79 0.0284(14) 0.0382(16) 0.0208(13) -0.0015(11) -0.0026(11) -0.0161(13)
C80 0.0289(14) 0.0378(16) 0.0338(15) -0.0061(13) -0.0057(13) -0.0145(13)
C81 0.0353(15) 0.0517(19) 0.0346(15) -0.0052(14) -0.0074(13) -0.0244(15)
C82 0.0424(16) 0.0476(18) 0.0260(14) -0.0054(13) -0.0010(13) -0.0298(15)
C83 0.0419(17) 0.0383(17) 0.0372(16) -0.0119(13) -0.0040(14) -0.0174(14)
C84 0.0313(15) 0.0422(17) 0.0341(15) -0.0066(13) -0.0062(13) -0.0147(13)
C85 0.0213(12) 0.0275(14) 0.0287(14) -0.0060(11) -0.0035(11) -0.0063(11)
C86 0.0252(13) 0.0245(13) 0.0316(14) -0.0032(11) -0.0048(12) -0.0059(11)
C87 0.0329(15) 0.0282(14) 0.0334(15) 0.0032(12) -0.0033(13) -0.0111(12)
C88 0.0284(14) 0.0365(16) 0.0279(14) 0.0021(12) -0.0030(12) -0.0043(13)
C89 0.0340(15) 0.0419(17) 0.0266(14) -0.0062(12) -0.0080(13) -0.0115(14)
C90 0.0309(14) 0.0398(16) 0.0301(14) -0.0018(12) -0.0074(12) -0.0163(13)
C91 0.0198(12) 0.0369(15) 0.0291(14) -0.0025(12) -0.0067(11) -0.0136(12)
C92 0.0317(15) 0.0424(17) 0.0348(15) -0.0017(13) -0.0119(13) -0.0169(13)
C93 0.0371(16) 0.0484(19) 0.0432(17) 0.0109(15) -0.0198(15) -0.0191(15)
C94 0.0397(17) 0.0348(17) 0.064(2) 0.0057(16) -0.0197(17) -0.0109(14)
C95 0.0350(16) 0.0383(17) 0.057(2) -0.0140(15) -0.0091(16) -0.0082(14)
C96 0.0265(14) 0.0388(16) 0.0381(16) -0.0055(13) -0.0061(13) -0.0122(13)
B2 0.0257(15) 0.0244(15) 0.0265(15) -0.0012(12) -0.0066(13) -0.0115(13)
B4 0.0264(15) 0.0349(17) 0.0264(15) -0.0052(13) -0.0060(13) -0.0145(14)
O1A 0.0319(10) 0.0311(10) 0.0359(10) -0.0026(8) -0.0065(9) -0.0106(9)
O2A 0.0315(10) 0.0279(10) 0.0360(10) -0.0052(8) -0.0048(9) -0.0086(8)
O3A 0.0288(9) 0.0289(10) 0.0342(10) -0.0070(8) -0.0075(8) -0.0120(8)
O4A 0.0310(10) 0.0281(10) 0.0392(11) -0.0059(8) -0.0110(9) -0.0084(8)
O5A 0.0364(10) 0.0267(10) 0.0337(10) -0.0063(8) -0.0041(9) -0.0113(8)
O6A 0.0332(10) 0.0375(11) 0.0304(10) -0.0095(8) -0.0026(9) -0.0148(9)
C1A 0.0285(14) 0.0395(16) 0.0316(15) -0.0054(13) -0.0054(12) -0.0108(13)
C2A 0.0266(14) 0.0411(17) 0.0381(16) -0.0079(13) -0.0017(13) -0.0131(13)
C3A 0.0323(15) 0.0314(15) 0.0460(17) -0.0010(13) -0.0091(14) -0.0141(13)
C4A 0.0319(14) 0.0264(14) 0.0431(16) -0.0030(12) -0.0131(13) -0.0112(12)
C5A 0.0335(15) 0.0287(15) 0.0372(15) -0.0089(12) -0.0062(13) -0.0074(12)
C6A 0.0322(15) 0.0287(15) 0.0398(16) -0.0059(12) -0.0030(13) -0.0102(12)
C7A 0.0271(14) 0.0406(17) 0.0491(18) -0.0135(14) -0.0079(14) -0.0105(13)
C8A 0.0344(15) 0.0399(17) 0.0394(16) -0.0130(13) 0.0033(13) -0.0176(14)
C9A 0.0374(15) 0.0306(15) 0.0460(17) -0.0096(13) -0.0081(14) -0.0172(13)
C10A 0.0422(16) 0.0283(14) 0.0389(16) -0.0104(12) -0.0109(14) -0.0136(13)
C11A 0.0435(17) 0.0395(17) 0.0362(16) -0.0142(13) 0.0059(14) -0.0172(14)
C12A 0.0351(16) 0.0307(15) 0.0429(17) -0.0055(13) 0.0030(14) -0.0102(13)
Na3 0.044(4) 0.033(3) 0.040(2) -0.004(2) -0.013(3) -0.021(3)
O14 0.081(6) 0.078(7) 0.091(8) -0.036(5) 0.026(4) -0.063(5)
O5 0.033(3) 0.032(3) 0.030(3) -0.0051(18) -0.010(2) -0.014(2)
O1X 0.040(8) 0.031(4) 0.040(5) -0.008(3) -0.006(6) -0.018(5)
O2C 0.0308(11) 0.0469(13) 0.0428(12) -0.0101(10) -0.0081(10) -0.0090(10)
O5C 0.059(9) 0.066(10) 0.062(11) -0.010(6) 0.006(6) -0.039(7)
O6C 0.052(11) 0.025(8) 0.033(4) -0.007(6) 0.004(6) -0.013(7)
C1X 0.035(8) 0.025(5) 0.048(13) 0.009(6) -0.014(8) 0.002(5)
C5X 0.065(8) 0.037(6) 0.040(6) 0.011(4) -0.020(6) -0.028(6)
C8C 0.055(8) 0.029(6) 0.070(13) 0.013(7) -0.016(8) 0.000(5)
C9C 0.042(6) 0.043(12) 0.058(10) -0.016(9) -0.004(7) -0.012(8)
C10C 0.040(10) 0.069(15) 0.046(7) -0.028(8) 0.004(6) -0.036(12)
C11X 0.037(9) 0.038(7) 0.019(5) -0.013(4) 0.012(7) -0.021(7)
C12C 0.070(14) 0.049(6) 0.010(5) -0.014(4) 0.022(9) -0.022(10)
O3X 0.028(4) 0.044(4) 0.043(4) 0.008(3) -0.007(3) -0.022(3)
O4C 0.044(3) 0.047(3) 0.035(3) -0.001(2) -0.015(2) -0.026(2)
O5X 0.028(5) 0.011(5) 0.045(7) -0.018(4) 0.012(4) 0.007(4)
O6X 0.037(7) 0.019(7) 0.035(4) 0.000(6) -0.011(5) -0.008(5)
O1C 0.067(12) 0.052(5) 0.024(4) -0.003(3) -0.009(7) -0.034(8)
C2C 0.030(7) 0.028(7) 0.052(7) 0.005(5) -0.010(5) -0.005(4)
C4X 0.035(10) 0.073(9) 0.031(4) -0.009(5) 0.001(6) -0.038(7)
C6X 0.074(11) 0.046(7) 0.058(7) 0.010(6) -0.025(8) -0.036(8)
C10X 0.036(8) 0.056(11) 0.018(5) -0.004(5) 0.004(5) -0.017(8)
C7X 0.043(4) 0.029(3) 0.050(4) -0.004(3) -0.005(4) -0.014(3)
C8X 0.037(5) 0.019(6) 0.054(9) 0.004(6) -0.016(6) -0.012(4)
C1C 0.072(17) 0.044(6) 0.029(9) -0.002(5) -0.010(10) -0.025(8)
C12X 0.043(8) 0.026(4) 0.026(9) -0.003(5) -0.001(7) -0.006(5)
C11C 0.059(11) 0.054(7) 0.036(5) -0.011(4) 0.024(8) -0.017(9)
C9X 0.034(6) 0.036(11) 0.028(7) -0.021(7) 0.007(5) -0.012(9)
C3X 0.031(8) 0.052(11) 0.035(5) -0.020(8) 0.006(5) -0.022(7)
C5C 0.055(6) 0.040(5) 0.043(5) 0.006(4) -0.016(4) -0.029(5)
C7C 0.054(7) 0.046(6) 0.053(6) 0.013(5) -0.029(6) -0.023(5)
C6C 0.080(13) 0.054(9) 0.028(5) 0.018(5) -0.028(9) -0.035(11)
O4X 0.058(5) 0.031(3) 0.034(3) 0.009(3) -0.018(3) -0.024(3)
C4C 0.033(8) 0.071(10) 0.048(5) -0.010(6) 0.004(6) -0.033(6)
C2X 0.038(7) 0.027(6) 0.057(9) -0.009(6) -0.006(6) -0.013(4)
C3C 0.031(7) 0.044(10) 0.051(6) -0.016(8) 0.001(6) -0.012(6)
O3C 0.025(5) 0.046(5) 0.040(4) 0.001(3) -0.003(4) -0.022(4)
Na13 0.060(5) 0.062(6) 0.038(2) -0.014(4) -0.003(4) -0.039(4)
O4 0.018(3) 0.052(5) 0.092(8) -0.030(5) -0.008(4) -0.016(3)
O21 0.14(3) 0.17(3) 0.12(2) 0.11(2) -0.098(18) -0.14(2)

loop_
_atom_type_symbol
_atom_type_description
_atom_type_scat_dispersion_real
_atom_type_scat_dispersion_imag
_atom_type_scat_source
C C 0.0033 0.0016 'International Tables Vol C Tables 4.2.6.8 and 6.1.1.4'
H H 0.0000 0.0000 'International Tables Vol C Tables 4.2.6.8 and 6.1.1.4'
O O 0.0106 0.0060 'International Tables Vol C Tables 4.2.6.8 and 6.1.1.4'
B B 0.0013 0.0007 'International Tables Vol C Tables 4.2.6.8 and 6.1.1.4'
Na Na 0.0362 0.0249 'International Tables Vol C Tables 4.2.6.8 and 6.1.1.4'

loop_
_geom_angle_atom_site_label_1
_geom_angle_atom_site_label_2
_geom_angle_atom_site_label_3
_geom_angle
_geom_angle_site_symmetry_1
_geom_angle_site_symmetry_3
O2 Na1 O2 32.9(7) 2_565 .
O2 Na1 O1 130.0(4) 2_565 .
O2 Na1 O1 161.0(4) . .
O2 Na1 O3A 114.1(5) 2_565 .
O2 Na1 O3A 85.0(5) . .
O1 Na1 O3A 104.90(18) . .
O2 Na1 O4A 93.2(5) 2_565 .
O2 Na1 O4A 67.9(5) . .
O1 Na1 O4A 130.62(17) . .
O3A Na1 O4A 68.73(11) . .
O2 Na1 O5A 81.5(7) 2_565 .
O2 Na1 O5A 89.6(6) . .
O1 Na1 O5A 95.41(16) . .
O3A Na1 O5A 131.58(14) . .
O4A Na1 O5A 64.74(10) . .
O2 Na1 O2A 91.6(6) 2_565 .
O2 Na1 O2A 91.7(6) . .
O1 Na1 O2A 78.86(14) . .
O3A Na1 O2A 63.34(11) . .
O4A Na1 O2A 129.22(16) . .
O5A Na1 O2A 165.07(15) . .
O21 Na11 O21 17.9(12) 2_565 .
O21 Na11 O11 124.5(10) 2_565 .
O21 Na11 O11 141.8(14) . .
O21 Na11 O2A 113.2(8) 2_565 .
O21 Na11 O2A 95.5(6) . .
O11 Na11 O2A 118.7(2) . .
O21 Na11 O1A 112(3) 2_565 .
O21 Na11 O1A 104(3) . .
O11 Na11 O1A 103.74(19) . .
O2A Na11 O1A 69.28(11) . .
O21 Na11 O3A 94(3) 2_565 .
O21 Na11 O3A 89(3) . .
O11 Na11 O3A 90.56(17) . .
O2A Na11 O3A 65.42(11) . .
O1A Na11 O3A 133.84(16) . .
O21 Na11 O6A 79(3) 2_565 .
O21 Na11 O6A 88(3) . .
O11 Na11 O6A 81.66(16) . .
O2A Na11 O6A 131.08(14) . .
O1A Na11 O6A 62.53(10) . .
O3A Na11 O6A 163.48(14) . .
C1S O1 Na1 123.8(4) . .
O2 O2 Na1 76.7(12) 2_565 2_565
O2 O2 Na1 70.4(12) 2_565 .
Na1 O2 Na1 147.1(7) 2_565 .
C4S O11 Na11 159.9(4) . .
C26 C25 C30 114.8(2) . .
C26 C25 B2 123.1(2) . .
C30 C25 B2 122.1(2) . .
C27 C26 C25 123.0(2) . .
C28 C27 C26 120.1(3) . .
C27 C28 C29 118.8(2) . .
C28 C29 C30 120.6(3) . .
C29 C30 C25 122.7(2) . .
C36 C31 C32 114.2(2) . .
C36 C31 B2 125.4(2) . .
C32 C31 B2 120.4(2) . .
C33 C32 C31 123.5(3) . .
C34 C33 C32 120.4(3) . .
C33 C34 C35 118.5(2) . .
C34 C35 C36 120.4(3) . .
C35 C36 C31 123.0(2) . .
C42 C37 C38 114.7(2) . .
C42 C37 B2 124.6(2) . .
C38 C37 B2 120.5(2) . .
C39 C38 C37 123.4(2) . .
C38 C39 C40 119.7(3) . .
C41 C40 C39 119.0(3) . .
C40 C41 C42 120.4(3) . .
C41 C42 C37 122.8(3) . .
C44 C43 C48 114.0(2) . .
C44 C43 B2 124.6(2) . .
C48 C43 B2 121.4(2) . .
C45 C44 C43 123.3(2) . .
C46 C45 C44 120.3(3) . .
C45 C46 C47 118.7(3) . .
C46 C47 C48 120.2(3) . .
C47 C48 C43 123.5(3) . .
C78 C73 C74 114.8(2) . .
C78 C73 B4 122.6(2) . .
C74 C73 B4 122.4(2) . .
C75 C74 C73 122.7(3) . .
C76 C75 C74 120.0(3) . .
C75 C76 C77 119.1(3) . .
C78 C77 C76 119.5(3) . .
C73 C78 C77 123.8(3) . .
C84 C79 C80 114.9(2) . .
C84 C79 B4 121.5(2) . .
C80 C79 B4 123.2(2) . .
C81 C80 C79 122.6(3) . .
C82 C81 C80 120.5(3) . .
C83 C82 C81 118.6(3) . .
C82 C83 C84 120.3(3) . .
C83 C84 C79 123.1(3) . .
C86 C85 C90 114.6(2) . .
C86 C85 B4 123.7(2) . .
C90 C85 B4 121.7(2) . .
C85 C86 C87 123.2(3) . .
C88 C87 C86 119.8(3) . .
C87 C88 C89 119.3(3) . .
C88 C89 C90 119.9(3) . .
C89 C90 C85 123.2(3) . .
C92 C91 C96 114.1(2) . .
C92 C91 B4 121.1(2) . .
C96 C91 B4 124.7(2) . .
C93 C92 C91 123.6(3) . .
C94 C93 C92 120.2(3) . .
C93 C94 C95 118.7(3) . .
C94 C95 C96 120.5(3) . .
C95 C96 C91 122.9(3) . .
C37 B2 C25 109.2(2) . .
C37 B2 C43 109.5(2) . .
C25 B2 C43 110.4(2) . .
C37 B2 C31 107.8(2) . .
C25 B2 C31 110.9(2) . .
C43 B2 C31 109.0(2) . .
C85 B4 C79 108.2(2) . .
C85 B4 C91 111.8(2) . .
C79 B4 C91 110.4(2) . .
C85 B4 C73 108.8(2) . .
C79 B4 C73 108.4(2) . .
C91 B4 C73 109.2(2) . .
C1A O1A C12A 112.0(2) . .
C1A O1A Na11 110.37(17) . .
C12A O1A Na11 121.69(18) . .
C3A O2A C2A 111.7(2) . .
C3A O2A Na11 113.29(17) . .
C2A O2A Na11 111.80(17) . .
C3A O2A Na1 102.49(16) . .
C2A O2A Na1 121.79(17) . .
Na11 O2A Na1 11.67(11) . .
C4A O3A C5A 111.0(2) . .
C4A O3A Na1 124.63(17) . .
C5A O3A Na1 114.78(17) . .
C4A O3A Na11 110.90(16) . .
C5A O3A Na11 125.21(17) . .
Na1 O3A Na11 13.74(9) . .
C7A O4A C6A 111.4(2) . .
C7A O4A Na1 114.16(18) . .
C6A O4A Na1 110.12(17) . .
C8A O5A C9A 110.6(2) . .
C8A O5A Na1 111.88(17) . .
C9A O5A Na1 124.69(17) . .
C11A O6A C10A 111.0(2) . .
C11A O6A Na11 108.57(17) . .
C10A O6A Na11 118.56(16) . .
O1A C1A C2A 107.7(2) . .
O2A C2A C1A 109.1(2) . .
O2A C3A C4A 108.7(2) . .
O3A C4A C3A 108.6(2) . .
O3A C5A C6A 108.5(2) . .
O4A C6A C5A 108.8(2) . .
O4A C7A C8A 108.7(2) . .
O5A C8A C7A 109.1(2) . .
O5A C9A C10A 109.7(2) . .
O6A C10A C9A 109.1(2) . .
O6A C11A C12A 109.5(2) . .
O1A C12A C11A 108.2(2) . .
C6S C4S C5S 65.3(13) . .
C6S C4S O11 145.7(10) . .
C5S C4S O11 111.8(10) . .
O4 Na3 O5 150.1(7) . .
O4 Na3 O5 147.8(8) . 2_556
O5 Na3 O5 20.32(19) . 2_556
O4 Na3 O1C 100.9(8) . .
O5 Na3 O1C 109.0(8) . .
O5 Na3 O1C 103.8(8) 2_556 .
O4 Na3 O2C 86.0(5) . .
O5 Na3 O2C 102.6(5) . .
O5 Na3 O2C 82.3(4) 2_556 .
O1C Na3 O2C 72.0(6) . .
O4 Na3 O6C 91.1(9) . .
O5 Na3 O6C 99.9(7) . .
O5 Na3 O6C 117.0(8) 2_556 .
O1C Na3 O6C 68.6(8) . .
O2C Na3 O6C 139.1(6) . .
O4 Na3 O5C 93.9(7) . .
O5 Na3 O5C 69.3(6) . .
O5 Na3 O5C 88.5(6) 2_556 .
O1C Na3 O5C 125.5(10) . .
O2C Na3 O5C 162.0(9) . .
O6C Na3 O5C 58.8(8) . .
Na3 O5 Na13 150.1(4) . 2_556
C12X O1X C1X 114(2) . .
C12X O1X Na13 106.4(14) . .
C1X O1X Na13 115.2(16) . .
C2X O2C C3C 97.9(11) . .
C2X O2C C3X 116.8(10) . .
C3C O2C C3X 18.9(9) . .
C2X O2C C2C 16.7(10) . .
C3C O2C C2C 104.6(11) . .
C3X O2C C2C 122.8(10) . .
C2X O2C Na3 120.5(8) . .
C3C O2C Na3 131.7(8) . .
C3X O2C Na3 115.9(7) . .
C2C O2C Na3 106.4(7) . .
C2X O2C Na13 124.3(8) . .
C3C O2C Na13 127.8(7) . .
C3X O2C Na13 111.8(7) . .
C2C O2C Na13 109.9(7) . .
Na3 O2C Na13 4.1(6) . .
C8C O5C C9C 108.0(17) . .
C8C O5C Na3 125.0(16) . .
C9C O5C Na3 117.1(19) . .
C10C O6C C11C 107(2) . .
C10C O6C Na3 122.5(17) . .
C11C O6C Na3 112.2(12) . .
O1X C1X C2X 115(2) . .
O3X C5X C6X 108.7(12) . .
O5C C8C C7C 107.8(16) . .
O5C C9C C10C 106(2) . .
O6C C10C C9C 105(2) . .
O6X C11X C12X 109.4(16) . .
C11C C12C O1C 108.4(18) . .
C4X O3X C5X 112.2(9) . .
C4X O3X Na13 111.3(8) . .
C5X O3X Na13 110.6(6) . .
C6C O4C C7C 108.5(9) . .
C8X O5X C9X 113.7(16) . .
C8X O5X Na13 127.4(18) . .
C9X O5X Na13 111.5(14) . .
C11X O6X C10X 116(2) . .
C11X O6X Na13 124.3(14) . .
C10X O6X Na13 107.5(15) . .
C1C O1C C12C 108(2) . .
C1C O1C Na3 107.7(17) . .
C12C O1C Na3 112.3(16) . .
C1C C2C O2C 106.5(15) . .
O3X C4X C3X 110.0(12) . .
O4X C6X C5X 113.2(16) . .
O6X C10X C9X 112.0(19) . .
O4X C7X C8X 106.3(8) . .
O5X C8X C7X 111.6(16) . .
O1C C1C C2C 104(2) . .
O1X C12X C11X 108.6(19) . .
C12C C11C O6C 104.9(17) . .
O5X C9X C10X 110.3(17) . .
O2C C3X C4X 114.1(13) . .
O3C C5C C6C 111.6(10) . .
O4C C7C C8C 108.2(11) . .
O4C C6C C5C 108.0(11) . .
C7X O4X C6X 113.1(10) . .
O3C C4C C3C 108.2(13) . .
O2C C2X C1X 108.4(16) . .
O2C C3C C4C 102.9(13) . .
C5C O3C C4C 114.7(10) . .
O5 Na13 O14 134.9(8) 2_556 .
O5 Na13 O6X 121.3(8) 2_556 .
O14 Na13 O6X 101.7(9) . .
O5 Na13 O5X 102.4(7) 2_556 .
O14 Na13 O5X 103.5(8) . .
O6X Na13 O5X 71.7(8) . .
O5 Na13 O1X 97.8(7) 2_556 .
O14 Na13 O1X 90.7(7) . .
O6X Na13 O1X 61.5(7) . .
O5X Na13 O1X 132.9(10) . .
O5 Na13 O2C 75.3(4) 2_556 .
O14 Na13 O2C 73.3(5) . .
O6X Na13 O2C 117.1(5) . .
O5X Na13 O2C 171.0(9) . .
O1X Na13 O2C 56.0(5) . .
O5 Na13 O3X 57.2(4) 2_556 .
O14 Na13 O3X 79.3(6) . .
O6X Na13 O3X 177.3(6) . .
O5X Na13 O3X 110.6(8) . .
O1X Na13 O3X 116.1(6) . .
O2C Na13 O3X 60.7(3) . .
C2S C1S O1 160.1(8) . .
C2S C1S C3S 59.9(6) . .
O1 C1S C3S 137.9(7) . .
O21 O21 Na11 84(7) 2_565 2_565
O21 O21 Na11 79(7) 2_565 .
Na11 O21 Na11 162.1(12) 2_565 .

loop_
_geom_bond_atom_site_label_1
_geom_bond_atom_site_label_2
_geom_bond_distance
_geom_bond_site_symmetry_2
Na1 O2 2.307(14) 2_565
Na1 O2 2.383(15) .
Na1 O1 2.389(5) .
Na1 O3A 2.394(4) .
Na1 O4A 2.523(4) .
Na1 O5A 2.696(4) .
Na1 O2A 2.851(4) .
Na11 O21 2.24(4) 2_565
Na11 O21 2.27(4) .
Na11 O11 2.320(6) .
Na11 O2A 2.433(4) .
Na11 O1A 2.481(4) .
Na11 O3A 2.698(4) .
Na11 O6A 2.854(4) .
O1 C1S 1.566(9) .
O2 O2 1.33(3) 2_565
O2 Na1 2.307(14) 2_565
O11 C4S 1.867(12) .
C25 C26 1.403(3) .
C25 C30 1.410(4) .
C25 B2 1.650(4) .
C26 C27 1.400(4) .
C27 C28 1.380(4) .
C28 C29 1.387(4) .
C29 C30 1.390(4) .
C31 C36 1.405(3) .
C31 C32 1.411(3) .
C31 B2 1.669(4) .
C32 C33 1.390(4) .
C33 C34 1.381(4) .
C34 C35 1.390(4) .
C35 C36 1.400(4) .
C37 C42 1.402(4) .
C37 C38 1.405(4) .
C37 B2 1.643(4) .
C38 C39 1.387(4) .
C39 C40 1.390(4) .
C40 C41 1.380(4) .
C41 C42 1.393(4) .
C43 C44 1.399(4) .
C43 C48 1.406(4) .
C43 B2 1.653(4) .
C44 C45 1.394(4) .
C45 C46 1.376(4) .
C46 C47 1.382(4) .
C47 C48 1.386(4) .
C73 C78 1.389(4) .
C73 C74 1.413(4) .
C73 B4 1.660(4) .
C74 C75 1.391(4) .
C75 C76 1.386(4) .
C76 C77 1.391(4) .
C77 C78 1.390(4) .
C79 C84 1.397(4) .
C79 C80 1.405(4) .
C79 B4 1.648(4) .
C80 C81 1.389(4) .
C81 C82 1.381(4) .
C82 C83 1.381(4) .
C83 C84 1.385(4) .
C85 C86 1.400(4) .
C85 C90 1.409(4) .
C85 B4 1.646(4) .
C86 C87 1.400(4) .
C87 C88 1.379(4) .
C88 C89 1.387(4) .
C89 C90 1.391(4) .
C91 C92 1.404(4) .
C91 C96 1.412(4) .
C91 B4 1.651(4) .
C92 C93 1.388(4) .
C93 C94 1.382(5) .
C94 C95 1.385(5) .
C95 C96 1.390(4) .
O1A C1A 1.420(3) .
O1A C12A 1.429(3) .
O2A C3A 1.424(3) .
O2A C2A 1.429(3) .
O3A C4A 1.425(3) .
O3A C5A 1.433(3) .
O4A C7A 1.428(3) .
O4A C6A 1.433(3) .
O5A C8A 1.424(3) .
O5A C9A 1.438(3) .
O6A C11A 1.428(3) .
O6A C10A 1.428(3) .
C1A C2A 1.496(4) .
C3A C4A 1.491(4) .
C5A C6A 1.493(4) .
C7A C8A 1.493(4) .
C9A C10A 1.486(4) .
C11A C12A 1.497(4) .
C2S C1S 1.206(10) .
C4S C6S 1.180(18) .
C4S C5S 1.230(19) .
Na3 O4 2.124(18) .
Na3 O5 2.340(14) .
Na3 O5 2.395(15) 2_556
Na3 O1C 2.43(3) .
Na3 O2C 2.511(10) .
Na3 O6C 2.56(3) .
Na3 O5C 2.79(2) .
O14 Na13 2.36(2) .
O5 Na13 2.349(16) 2_556
O1X C12X 1.34(3) .
O1X C1X 1.42(3) .
O1X Na13 2.84(3) .
O2C C2X 1.305(19) .
O2C C3C 1.45(3) .
O2C C3X 1.45(2) .
O2C C2C 1.550(17) .
O2C Na13 2.891(9) .
O5C C8C 1.54(3) .
O5C C9C 1.41(4) .
O6C C10C 1.43(3) .
O6C C11C 1.52(3) .
C1X C2X 1.44(3) .
C5X O3X 1.457(13) .
C5X C6X 1.470(14) .
C8C C7C 1.51(2) .
C9C C10C 1.52(2) .
C11X O6X 1.36(3) .
C11X C12X 1.496(13) .
C12C C11C 1.505(15) .
C12C O1C 1.49(3) .
O3X C4X 1.436(11) .
O3X Na13 2.960(18) .
O4C C6C 1.417(18) .
O4C C7C 1.425(11) .
O5X C8X 1.33(3) .
O5X C9X 1.47(4) .
O5X Na13 2.428(15) .
O6X C10X 1.41(3) .
O6X Na13 2.42(3) .
O1C C1C 1.45(3) .
C2C C1C 1.54(3) .
C4X C3X 1.46(2) .
C6X O4X 1.45(2) .
C10X C9X 1.48(2) .
C7X O4X 1.421(10) .
C7X C8X 1.475(18) .
C5C O3C 1.403(12) .
C5C C6C 1.496(14) .
C4C O3C 1.424(11) .
C4C C3C 1.50(2) .
Na13 O5 2.349(16) 2_556
C1S C3S 1.812(14) .
O21 O21 0.70(5) 2_565
O21 Na11 2.24(4) 2_565

loop_
_geom_torsion_atom_site_label_1
_geom_torsion_atom_site_label_2
_geom_torsion_atom_site_label_3
_geom_torsion_atom_site_label_4
_geom_torsion
_geom_torsion_site_symmetry_1
_geom_torsion_site_symmetry_4
O2 Na1 O1 C1S 103.4(9) 2_565 .
O2 Na1 O1 C1S 124.6(19) . .
O3A Na1 O1 C1S -115.7(4) . .
O4A Na1 O1 C1S -41.2(5) . .
O5A Na1 O1 C1S 19.9(4) . .
O2A Na1 O1 C1S -174.0(4) . .
O1 Na1 O2 O2 -31(4) . 2_565
O3A Na1 O2 O2 -153(2) . 2_565
O4A Na1 O2 O2 138(2) . 2_565
O5A Na1 O2 O2 75(2) . 2_565
O2A Na1 O2 O2 -90(2) . 2_565
O2 Na1 O2 Na1 0.000(2) 2_565 2_565
O1 Na1 O2 Na1 -31(4) . 2_565
O3A Na1 O2 Na1 -153(2) . 2_565
O4A Na1 O2 Na1 138(2) . 2_565
O5A Na1 O2 Na1 75(2) . 2_565
O2A Na1 O2 Na1 -90(2) . 2_565
O21 Na11 O11 C4S -111(4) 2_565 .
O21 Na11 O11 C4S -117(5) . .
O2A Na11 O11 C4S 92.1(13) . .
O1A Na11 O11 C4S 18.5(13) . .
O3A Na11 O11 C4S 154.1(13) . .
O6A Na11 O11 C4S -40.5(13) . .
C30 C25 C26 C27 -0.8(4) . .
B2 C25 C26 C27 179.9(2) . .
C25 C26 C27 C28 0.4(4) . .
C26 C27 C28 C29 0.1(4) . .
C27 C28 C29 C30 -0.2(4) . .
C28 C29 C30 C25 -0.3(4) . .
C26 C25 C30 C29 0.7(4) . .
B2 C25 C30 C29 -179.9(2) . .
C36 C31 C32 C33 -1.5(4) . .
B2 C31 C32 C33 179.4(2) . .
C31 C32 C33 C34 1.5(4) . .
C32 C33 C34 C35 -0.4(4) . .
C33 C34 C35 C36 -0.7(4) . .
C34 C35 C36 C31 0.7(4) . .
C32 C31 C36 C35 0.3(4) . .
B2 C31 C36 C35 179.4(2) . .
C42 C37 C38 C39 -0.5(4) . .
B2 C37 C38 C39 175.4(2) . .
C37 C38 C39 C40 1.2(4) . .
C38 C39 C40 C41 -0.6(4) . .
C39 C40 C41 C42 -0.7(4) . .
C40 C41 C42 C37 1.5(4) . .
C38 C37 C42 C41 -0.8(4) . .
B2 C37 C42 C41 -176.5(2) . .
C48 C43 C44 C45 -2.2(4) . .
B2 C43 C44 C45 179.3(2) . .
C43 C44 C45 C46 0.9(4) . .
C44 C45 C46 C47 0.9(4) . .
C45 C46 C47 C48 -1.2(5) . .
C46 C47 C48 C43 -0.2(5) . .
C44 C43 C48 C47 1.8(4) . .
B2 C43 C48 C47 -179.6(3) . .
C78 C73 C74 C75 -0.8(4) . .
B4 C73 C74 C75 -176.4(3) . .
C73 C74 C75 C76 0.8(4) . .
C74 C75 C76 C77 -0.5(4) . .
C75 C76 C77 C78 0.3(5) . .
C74 C73 C78 C77 0.6(4) . .
B4 C73 C78 C77 176.2(3) . .
C76 C77 C78 C73 -0.4(5) . .
C84 C79 C80 C81 1.0(4) . .
B4 C79 C80 C81 -172.0(3) . .
C79 C80 C81 C82 0.7(4) . .
C80 C81 C82 C83 -1.5(4) . .
C81 C82 C83 C84 0.6(4) . .
C82 C83 C84 C79 1.3(4) . .
C80 C79 C84 C83 -2.0(4) . .
B4 C79 C84 C83 171.1(3) . .
C90 C85 C86 C87 0.3(4) . .
B4 C85 C86 C87 178.0(3) . .
C85 C86 C87 C88 0.7(4) . .
C86 C87 C88 C89 -0.9(4) . .
C87 C88 C89 C90 0.2(4) . .
C88 C89 C90 C85 0.9(4) . .
C86 C85 C90 C89 -1.1(4) . .
B4 C85 C90 C89 -178.8(3) . .
C96 C91 C92 C93 1.6(4) . .
B4 C91 C92 C93 -175.7(2) . .
C91 C92 C93 C94 -0.6(4) . .
C92 C93 C94 C95 -0.5(4) . .
C93 C94 C95 C96 0.5(4) . .
C94 C95 C96 C91 0.7(4) . .
C92 C91 C96 C95 -1.6(4) . .
B4 C91 C96 C95 175.6(2) . .
C42 C37 B2 C25 101.5(3) . .
C38 C37 B2 C25 -74.0(3) . .
C42 C37 B2 C43 -19.5(3) . .
C38 C37 B2 C43 165.1(2) . .
C42 C37 B2 C31 -137.9(2) . .
C38 C37 B2 C31 46.6(3) . .
C26 C25 B2 C37 0.4(3) . .
C30 C25 B2 C37 -178.8(2) . .
C26 C25 B2 C43 120.9(2) . .
C30 C25 B2 C43 -58.4(3) . .
C26 C25 B2 C31 -118.2(2) . .
C30 C25 B2 C31 62.6(3) . .
C44 C43 B2 C37 117.0(3) . .
C48 C43 B2 C37 -61.5(3) . .
C44 C43 B2 C25 -3.3(3) . .
C48 C43 B2 C25 178.3(2) . .
C44 C43 B2 C31 -125.3(2) . .
C48 C43 B2 C31 56.2(3) . .
C36 C31 B2 C37 -134.3(2) . .
C32 C31 B2 C37 44.7(3) . .
C36 C31 B2 C25 -14.9(3) . .
C32 C31 B2 C25 164.2(2) . .
C36 C31 B2 C43 106.8(3) . .
C32 C31 B2 C43 -74.1(3) . .
C86 C85 B4 C79 -5.7(3) . .
C90 C85 B4 C79 171.8(2) . .
C86 C85 B4 C91 116.1(3) . .
C90 C85 B4 C91 -66.5(3) . .
C86 C85 B4 C73 -123.2(3) . .
C90 C85 B4 C73 54.3(3) . .
C84 C79 B4 C85 -88.2(3) . .
C80 C79 B4 C85 84.3(3) . .
C84 C79 B4 C91 149.2(2) . .
C80 C79 B4 C91 -38.3(3) . .
C84 C79 B4 C73 29.6(3) . .
C80 C79 B4 C73 -157.8(2) . .
C92 C91 B4 C85 -161.0(2) . .
C96 C91 B4 C85 21.9(3) . .
C92 C91 B4 C79 -40.6(3) . .
C96 C91 B4 C79 142.4(2) . .
C92 C91 B4 C73 78.4(3) . .
C96 C91 B4 C73 -98.6(3) . .
C78 C73 B4 C85 22.6(3) . .
C74 C73 B4 C85 -162.1(2) . .
C78 C73 B4 C79 -94.8(3) . .
C74 C73 B4 C79 80.5(3) . .
C78 C73 B4 C91 144.9(3) . .
C74 C73 B4 C91 -39.8(3) . .
O21 Na11 O1A C1A -89.0(15) 2_565 .
O21 Na11 O1A C1A -72.1(15) . .
O11 Na11 O1A C1A 134.5(2) . .
O2A Na11 O1A C1A 18.66(18) . .
O3A Na11 O1A C1A 30.1(3) . .
O6A Na11 O1A C1A -152.65(17) . .
O21 Na11 O1A C12A 45.4(16) 2_565 .
O21 Na11 O1A C12A 62.3(15) . .
O11 Na11 O1A C12A -91.1(3) . .
O2A Na11 O1A C12A 153.1(2) . .
O3A Na11 O1A C12A 164.5(2) . .
O6A Na11 O1A C12A -18.3(2) . .
O21 Na11 O2A C3A -112(4) 2_565 .
O21 Na11 O2A C3A -115(3) . .
O11 Na11 O2A C3A 47.6(3) . .
O1A Na11 O2A C3A 142.29(18) . .
O3A Na11 O2A C3A -28.63(18) . .
O6A Na11 O2A C3A 152.5(2) . .
O21 Na11 O2A C2A 121(4) 2_565 .
O21 Na11 O2A C2A 118(3) . .
O11 Na11 O2A C2A -79.7(3) . .
O1A Na11 O2A C2A 15.02(18) . .
O3A Na11 O2A C2A -155.90(17) . .
O6A Na11 O2A C2A 25.3(3) . .
O21 Na11 O2A Na1 -89(4) 2_565 .
O21 Na11 O2A Na1 -92(4) . .
O11 Na11 O2A Na1 70.6(7) . .
O1A Na11 O2A Na1 165.3(8) . .
O3A Na11 O2A Na1 -5.6(7) . .
O6A Na11 O2A Na1 175.5(9) . .
O2 Na1 O2A C3A -144.4(4) 2_565 .
O2 Na1 O2A C3A -111.5(4) . .
O1 Na1 O2A C3A 85.06(19) . .
O3A Na1 O2A C3A -28.03(17) . .
O4A Na1 O2A C3A -49.0(2) . .
O5A Na1 O2A C3A 153.6(6) . .
O2 Na1 O2A C2A 90.0(4) 2_565 .
O2 Na1 O2A C2A 122.9(4) . .
O1 Na1 O2A C2A -40.6(2) . .
O3A Na1 O2A C2A -153.66(19) . .
O4A Na1 O2A C2A -174.7(2) . .
O5A Na1 O2A C2A 28.0(7) . .
O2 Na1 O2A Na11 57.2(8) 2_565 .
O2 Na1 O2A Na11 90.0(8) . .
O1 Na1 O2A Na11 -73.4(7) . .
O3A Na1 O2A Na11 173.5(8) . .
O4A Na1 O2A Na11 152.5(9) . .
O5A Na1 O2A Na11 -4.8(4) . .
O2 Na1 O3A C4A 75.3(6) 2_565 .
O2 Na1 O3A C4A 90.8(6) . .
O1 Na1 O3A C4A -72.7(2) . .
O4A Na1 O3A C4A 159.0(2) . .
O5A Na1 O3A C4A 175.8(2) . .
O2A Na1 O3A C4A -3.7(2) . .
O2 Na1 O3A C5A -67.8(6) 2_565 .
O2 Na1 O3A C5A -52.2(6) . .
O1 Na1 O3A C5A 144.21(19) . .
O4A Na1 O3A C5A 15.94(17) . .
O5A Na1 O3A C5A 32.7(3) . .
O2A Na1 O3A C5A -146.72(17) . .
O2 Na1 O3A Na11 74.0(8) 2_565 .
O2 Na1 O3A Na11 89.5(8) . .
O1 Na1 O3A Na11 -74.0(6) . .
O4A Na1 O3A Na11 157.7(7) . .
O5A Na1 O3A Na11 174.5(8) . .
O2A Na1 O3A Na11 -5.0(6) . .
O21 Na11 O3A C4A 109.2(12) 2_565 .
O21 Na11 O3A C4A 92.0(14) . .
O11 Na11 O3A C4A -126.2(2) . .
O2A Na11 O3A C4A -4.57(18) . .
O1A Na11 O3A C4A -16.4(3) . .
O6A Na11 O3A C4A 172.3(5) . .
O21 Na11 O3A C5A -28.5(12) 2_565 .
O21 Na11 O3A C5A -45.7(14) . .
O11 Na11 O3A C5A 96.1(2) . .
O2A Na11 O3A C5A -142.26(19) . .
O1A Na11 O3A C5A -154.1(2) . .
O6A Na11 O3A C5A 34.6(6) . .
O21 Na11 O3A Na1 -71.9(13) 2_565 .
O21 Na11 O3A Na1 -89.1(15) . .
O11 Na11 O3A Na1 52.7(6) . .
O2A Na11 O3A Na1 174.3(7) . .
O1A Na11 O3A Na1 162.5(8) . .
O6A Na11 O3A Na1 -8.8(3) . .
O2 Na1 O4A C7A -102.6(6) 2_565 .
O2 Na1 O4A C7A -124.1(6) . .
O1 Na1 O4A C7A 51.0(3) . .
O3A Na1 O4A C7A 142.68(19) . .
O5A Na1 O4A C7A -23.52(18) . .
O2A Na1 O4A C7A 162.8(2) . .
O2 Na1 O4A C6A 131.3(6) 2_565 .
O2 Na1 O4A C6A 109.8(6) . .
O1 Na1 O4A C6A -75.2(3) . .
O3A Na1 O4A C6A 16.55(18) . .
O5A Na1 O4A C6A -149.65(18) . .
O2A Na1 O4A C6A 36.7(3) . .
O2 Na1 O5A C8A 87.7(4) 2_565 .
O2 Na1 O5A C8A 55.7(4) . .
O1 Na1 O5A C8A -142.64(19) . .
O3A Na1 O5A C8A -27.2(3) . .
O4A Na1 O5A C8A -9.92(18) . .
O2A Na1 O5A C8A 150.8(6) . .
O2 Na1 O5A C9A -50.1(4) 2_565 .
O2 Na1 O5A C9A -82.1(4) . .
O1 Na1 O5A C9A 79.6(2) . .
O3A Na1 O5A C9A -165.0(2) . .
O4A Na1 O5A C9A -147.7(2) . .
O2A Na1 O5A C9A 13.1(7) . .
O21 Na11 O6A C11A -137.5(19) 2_565 .
O21 Na11 O6A C11A -122(2) . .
O11 Na11 O6A C11A 94.8(2) . .
O2A Na11 O6A C11A -26.3(3) . .
O1A Na11 O6A C11A -15.49(18) . .
O3A Na11 O6A C11A 157.4(6) . .
O21 Na11 O6A C10A 94.6(19) 2_565 .
O21 Na11 O6A C10A 110(2) . .
O11 Na11 O6A C10A -33.1(2) . .
O2A Na11 O6A C10A -154.2(2) . .
O1A Na11 O6A C10A -143.36(19) . .
O3A Na11 O6A C10A 29.6(6) . .
C12A O1A C1A C2A 172.5(2) . .
Na11 O1A C1A C2A -48.5(3) . .
C3A O2A C2A C1A -174.1(2) . .
Na11 O2A C2A C1A -46.0(3) . .
Na1 O2A C2A C1A -52.8(3) . .
O1A C1A C2A O2A 64.2(3) . .
C2A O2A C3A C4A -172.5(2) . .
Na11 O2A C3A C4A 60.2(3) . .
Na1 O2A C3A C4A 55.6(2) . .
C5A O3A C4A C3A 178.6(2) . .
Na1 O3A C4A C3A 34.4(3) . .
Na11 O3A C4A C3A 34.7(2) . .
O2A C3A C4A O3A -62.7(3) . .
C4A O3A C5A C6A 166.3(2) . .
Na1 O3A C5A C6A -45.7(3) . .
Na11 O3A C5A C6A -56.0(3) . .
C7A O4A C6A C5A -173.2(2) . .
Na1 O4A C6A C5A -45.5(3) . .
O3A C5A C6A O4A 61.0(3) . .
C6A O4A C7A C8A 180.0(2) . .
Na1 O4A C7A C8A 54.5(3) . .
C9A O5A C8A C7A -176.1(2) . .
Na1 O5A C8A C7A 40.1(3) . .
O4A C7A C8A O5A -63.1(3) . .
C8A O5A C9A C10A 178.5(2) . .
Na1 O5A C9A C10A -43.3(3) . .
C11A O6A C10A C9A 176.9(2) . .
Na11 O6A C10A C9A -56.4(3) . .
O5A C9A C10A O6A 64.0(3) . .
C10A O6A C11A C12A 176.6(2) . .
Na11 O6A C11A C12A 44.6(3) . .
C1A O1A C12A C11A -177.2(2) . .
Na11 O1A C12A C11A 49.1(3) . .
O6A C11A C12A O1A -61.5(3) . .
Na11 O11 C4S C6S 83(3) . .
Na11 O11 C4S C5S 160.5(11) . .
O4 Na3 O5 Na13 -109.8(13) . 2_556
O5 Na3 O5 Na13 -8.8(13) 2_556 2_556
O1C Na3 O5 Na13 69.4(18) . 2_556
O2C Na3 O5 Na13 -5.6(17) . 2_556
O6C Na3 O5 Na13 140.0(12) . 2_556
O5C Na3 O5 Na13 -168.9(14) . 2_556
O4 Na3 O2C C2X -103.0(11) . .
O5 Na3 O2C C2X 106.0(11) . .
O5 Na3 O2C C2X 107.1(10) 2_556 .
O1C Na3 O2C C2X -0.1(12) . .
O6C Na3 O2C C2X -15.9(16) . .
O5C Na3 O2C C2X 167(2) . .
O4 Na3 O2C C3C 119.4(14) . .
O5 Na3 O2C C3C -31.6(15) . .
O5 Na3 O2C C3C -30.5(14) 2_556 .
O1C Na3 O2C C3C -137.8(15) . .
O6C Na3 O2C C3C -153.5(17) . .
O5C Na3 O2C C3C 29(3) . .
O4 Na3 O2C C3X 106.9(10) . .
O5 Na3 O2C C3X -44.1(10) . .
O5 Na3 O2C C3X -43.0(10) 2_556 .
O1C Na3 O2C C3X -150.3(11) . .
O6C Na3 O2C C3X -166.0(14) . .
O5C Na3 O2C C3X 17(3) . .
O4 Na3 O2C C2C -112.7(9) . .
O5 Na3 O2C C2C 96.3(9) . .
O5 Na3 O2C C2C 97.4(9) 2_556 .
O1C Na3 O2C C2C -9.9(11) . .
O6C Na3 O2C C2C -25.7(15) . .
O5C Na3 O2C C2C 157(2) . .
O4 Na3 O2C Na13 100(8) . .
O5 Na3 O2C Na13 -51(8) . .
O5 Na3 O2C Na13 -50(8) 2_556 .
O1C Na3 O2C Na13 -157(8) . .
O6C Na3 O2C Na13 -173(9) . .
O5C Na3 O2C Na13 10(6) . .
O4 Na3 O5C C8C -66(2) . .
O5 Na3 O5C C8C 89.0(19) . .
O5 Na3 O5C C8C 82.3(18) 2_556 .
O1C Na3 O5C C8C -171.8(17) . .
O2C Na3 O5C C8C 23(4) . .
O6C Na3 O5C C8C -155(2) . .
O4 Na3 O5C C9C 76.0(19) . .
O5 Na3 O5C C9C -129.4(19) . .
O5 Na3 O5C C9C -136.2(18) 2_556 .
O1C Na3 O5C C9C -30(2) . .
O2C Na3 O5C C9C 165(2) . .
O6C Na3 O5C C9C -13.0(17) . .
O4 Na3 O6C C10C -117.7(17) . .
O5 Na3 O6C C10C 34.4(18) . .
O5 Na3 O6C C10C 46.0(18) 2_556 .
O1C Na3 O6C C10C 141(2) . .
O2C Na3 O6C C10C 157.2(14) . .
O5C Na3 O6C C10C -23.9(16) . .
O4 Na3 O6C C11C 112.5(16) . .
O5 Na3 O6C C11C -95.4(16) . .
O5 Na3 O6C C11C -83.8(17) 2_556 .
O1C Na3 O6C C11C 11.2(16) . .
O2C Na3 O6C C11C 27(2) . .
O5C Na3 O6C C11C -154(2) . .
C12X O1X C1X C2X 171.6(19) . .
Na13 O1X C1X C2X 48(3) . .
C9C O5C C8C C7C 170.7(19) . .
Na3 O5C C8C C7C -45(2) . .
C8C O5C C9C C10C -170(2) . .
Na3 O5C C9C C10C 43(2) . .
C11C O6C C10C C9C -174.0(19) . .
Na3 O6C C10C C9C 54(2) . .
O5C C9C C10C O6C -59(3) . .
C6X C5X O3X C4X -165.2(13) . .
C6X C5X O3X Na13 69.9(13) . .
C12X C11X O6X C10X -176.4(19) . .
C12X C11X O6X Na13 -39(2) . .
C11C C12C O1C C1C -174(2) . .
C11C C12C O1C Na3 -55.7(19) . .
O4 Na3 O1C C1C 55(2) . .
O5 Na3 O1C C1C -124.9(18) . .
O5 Na3 O1C C1C -104.4(18) 2_556 .
O2C Na3 O1C C1C -27.4(17) . .
O6C Na3 O1C C1C 142(2) . .
O5C Na3 O1C C1C 157.4(17) . .
O4 Na3 O1C C12C -64.4(15) . .
O5 Na3 O1C C12C 116.0(14) . .
O5 Na3 O1C C12C 136.5(14) 2_556 .
O2C Na3 O1C C12C -146.5(15) . .
O6C Na3 O1C C12C 22.5(14) . .
O5C Na3 O1C C12C 38.4(19) . .
C2X O2C C2C C1C -105(6) . .
C3C O2C C2C C1C -173.3(17) . .
C3X O2C C2C C1C -178.8(16) . .
Na3 O2C C2C C1C 44.2(15) . .
Na13 O2C C2C C1C 46.6(15) . .
C5X O3X C4X C3X -173.6(12) . .
Na13 O3X C4X C3X -49.1(14) . .
O3X C5X C6X O4X -60.7(17) . .
C11X O6X C10X C9X -162.8(17) . .
Na13 O6X C10X C9X 53.3(19) . .
C9X O5X C8X C7X -158.2(15) . .
Na13 O5X C8X C7X -11(2) . .
O4X C7X C8X O5X -55.0(16) . .
C12C O1C C1C C2C -177.1(17) . .
Na3 O1C C1C C2C 61(2) . .
O2C C2C C1C O1C -73(2) . .
C1X O1X C12X C11X -179.1(18) . .
Na13 O1X C12X C11X -51.1(16) . .
O6X C11X C12X O1X 62(2) . .
O1C C12C C11C O6C 64(2) . .
C10C O6C C11C C12C -179.2(18) . .
Na3 O6C C11C C12C -42(2) . .
C8X O5X C9X C10X -176.8(19) . .
Na13 O5X C9X C10X 31(2) . .
O6X C10X C9X O5X -58(3) . .
C2X O2C C3X C4X 160.7(12) . .
C3C O2C C3X C4X 162(7) . .
C2C O2C C3X C4X 178.7(11) . .
Na3 O2C C3X C4X -48.0(17) . .
Na13 O2C C3X C4X -47.5(16) . .
O3X C4X C3X O2C 68.0(17) . .
C6C O4C C7C C8C 174.8(13) . .
O5C C8C C7C O4C 62.1(18) . .
C7C O4C C6C C5C 174.5(10) . .
O3C C5C C6C O4C -68.5(14) . .
C8X C7X O4X C6X -176.1(11) . .
C5X C6X O4X C7X -77.2(16) . .
C3C O2C C2X C1X 179.6(19) . .
C3X O2C C2X C1X 180.0(18) . .
C2C O2C C2X C1X 65(6) . .
Na3 O2C C2X C1X 30.1(19) . .
Na13 O2C C2X C1X 32.1(19) . .
O1X C1X C2X O2C -52(2) . .
C2X O2C C3C C4C 156.3(13) . .
C3X O2C C3C C4C -23(5) . .
C2C O2C C3C C4C 171.9(12) . .
Na3 O2C C3C C4C -60(2) . .
Na13 O2C C3C C4C -57.8(19) . .
O3C C4C C3C O2C 67.3(17) . .
C6C C5C O3C C4C 175.5(12) . .
C3C C4C O3C C5C -173.3(14) . .
C11X O6X Na13 O5 -72.1(19) . 2_556
C10X O6X Na13 O5 68.1(15) . 2_556
C11X O6X Na13 O14 93.8(18) . .
C10X O6X Na13 O14 -126.1(14) . .
C11X O6X Na13 O5X -166(2) . .
C10X O6X Na13 O5X -25.6(14) . .
C11X O6X Na13 O1X 9.4(16) . .
C10X O6X Na13 O1X 149.5(17) . .
C11X O6X Na13 O2C 17(2) . .
C10X O6X Na13 O2C 156.8(13) . .
C11X O6X Na13 O3X -16(18) . .
C10X O6X Na13 O3X 124(16) . .
C8X O5X Na13 O5 89.9(19) . 2_556
C9X O5X Na13 O5 -122.5(13) . 2_556
C8X O5X Na13 O14 -53(2) . .
C9X O5X Na13 O14 94.8(14) . .
C8X O5X Na13 O6X -151(2) . .
C9X O5X Na13 O6X -3.3(14) . .
C8X O5X Na13 O1X -156.8(18) . .
C9X O5X Na13 O1X -9(2) . .
C8X O5X Na13 O2C 15(6) . .
C9X O5X Na13 O2C 163(5) . .
C8X O5X Na13 O3X 31(2) . .
C9X O5X Na13 O3X 178.2(12) . .
C12X O1X Na13 O5 145.8(14) . 2_556
C1X O1X Na13 O5 -87(2) . 2_556
C12X O1X Na13 O14 -78.6(15) . .
C1X O1X Na13 O14 49(2) . .
C12X O1X Na13 O6X 24.3(14) . .
C1X O1X Na13 O6X 151(2) . .
C12X O1X Na13 O5X 31(2) . .
C1X O1X Na13 O5X 158(2) . .
C12X O1X Na13 O2C -147.8(17) . .
C1X O1X Na13 O2C -20.7(19) . .
C12X O1X Na13 O3X -157.0(13) . .
C1X O1X Na13 O3X -30(2) . .
C2X O2C Na13 O5 103.0(11) . 2_556
C3C O2C Na13 O5 -34.7(13) . 2_556
C3X O2C Na13 O5 -46.3(10) . 2_556
C2C O2C Na13 O5 93.5(9) . 2_556
Na3 O2C Na13 O5 127(8) . 2_556
C2X O2C Na13 O14 -109.9(11) . .
C3C O2C Na13 O14 112.4(13) . .
C3X O2C Na13 O14 100.8(10) . .
C2C O2C Na13 O14 -119.3(10) . .
Na3 O2C Na13 O14 -86(8) . .
C2X O2C Na13 O6X -15.0(14) . .
C3C O2C Na13 O6X -152.7(14) . .
C3X O2C Na13 O6X -164.3(11) . .
C2C O2C Na13 O6X -24.5(12) . .
Na3 O2C Na13 O6X 9(7) . .
C2X O2C Na13 O5X 180(100) . .
C3C O2C Na13 O5X 42(5) . .
C3X O2C Na13 O5X 30(5) . .
C2C O2C Na13 O5X 170(5) . .
Na3 O2C Na13 O5X -156(12) . .
C2X O2C Na13 O1X -7.3(12) . .
C3C O2C Na13 O1X -145.0(14) . .
C3X O2C Na13 O1X -156.6(11) . .
C2C O2C Na13 O1X -16.7(11) . .
Na3 O2C Na13 O1X 17(8) . .
C2X O2C Na13 O3X 163.3(11) . .
C3C O2C Na13 O3X 25.6(13) . .
C3X O2C Na13 O3X 14.0(9) . .
C2C O2C Na13 O3X 153.8(9) . .
Na3 O2C Na13 O3X -173(8) . .
C4X O3X Na13 O5 109.1(8) . 2_556
C5X O3X Na13 O5 -125.5(7) . 2_556
C4X O3X Na13 O14 -58.7(9) . .
C5X O3X Na13 O14 66.8(8) . .
C4X O3X Na13 O6X 52(17) . .
C5X O3X Na13 O6X 178(100) . .
C4X O3X Na13 O5X -159.2(10) . .
C5X O3X Na13 O5X -33.7(10) . .
C4X O3X Na13 O1X 26.8(11) . .
C5X O3X Na13 O1X 152.3(9) . .
C4X O3X Na13 O2C 18.1(8) . .
C5X O3X Na13 O2C 143.6(7) . .
Na1 O1 C1S C2S -119(2) . .
Na1 O1 C1S C3S 30.2(10) . .
O11 Na11 O21 O21 17(26) . 2_565
O2A Na11 O21 O21 171(21) . 2_565
O1A Na11 O21 O21 -119(21) . 2_565
O3A Na11 O21 O21 106(22) . 2_565
O6A Na11 O21 O21 -58(22) . 2_565
O21 Na11 O21 Na11 0.00(7) 2_565 2_565
O11 Na11 O21 Na11 17(26) . 2_565
O2A Na11 O21 Na11 171(22) . 2_565
O1A Na11 O21 Na11 -119(22) . 2_565
O3A Na11 O21 Na11 106(22) . 2_565
O6A Na11 O21 Na11 -58(22) . 2_565
